data_9015034
loop_
_publ_author_name
'Lozano, R. P.'
'Rossi, C.'
'La Iglesia, A.'
'Matesanz, E.'

_publ_section_title
;
 Zaccagnaite-3R, a new Zn-Al hydrotalcite polytype
 from El Soplao cave (Cantabria, Spain)
 Note: polytype zaccagnaite-3R
;
_journal_name_full 'American Mineralogist'
_journal_page_first 513
_journal_page_last 523
_journal_paper_doi 10.2138/am.2012.3908
_journal_volume 97
_journal_year 2012
_chemical_compound_source 'El Soplao cave, Cantabria, Spain'
_chemical_formula_sum 'C0.2 H2.912 Al0.4 O3.056 Zn0.6'
_chemical_name_mineral Zaccagnaite
_space_group_IT_number 166
_symmetry_space_group_name_Hall '-R 3 2"'
_symmetry_space_group_name_H-M 'R -3 m :H'
_cell_angle_alpha 90
_cell_angle_beta 90
_cell_angle_gamma 120
_cell_formula_units_Z 3
_cell_length_a 3.06616
_cell_length_b 3.06616
_cell_length_c 22.6164
_cell_volume 184.138
_database_code_amcsd 0018810
_exptl_crystal_density_diffrn 2.821
_cod_original_sg_symbol_H-M 'R -3 m'
_cod_original_formula_sum '(Zn.6 Al.4) O3.056 H2.912 C.2'
_cod_database_code 9015034

loop_
_space_group_symop_operation_xyz
x,y,z
2/3+x,1/3+y,1/3+z
1/3+x,2/3+y,2/3+z
x,x-y,z
2/3+x,1/3+x-y,1/3+z
1/3+x,2/3+x-y,2/3+z
y,x,-z
2/3+y,1/3+x,1/3-z
1/3+y,2/3+x,2/3-z
-x+y,y,z
2/3-x+y,1/3+y,1/3+z
1/3-x+y,2/3+y,2/3+z
-x,-x+y,-z
2/3-x,1/3-x+y,1/3-z
1/3-x,2/3-x+y,2/3-z
-y,-x,z
2/3-y,1/3-x,1/3+z
1/3-y,2/3-x,2/3+z
x-y,-y,-z
2/3+x-y,1/3-y,1/3-z
1/3+x-y,2/3-y,2/3-z
y,-x+y,-z
2/3+y,1/3-x+y,1/3-z
1/3+y,2/3-x+y,2/3-z
-x+y,-x,z
2/3-x+y,1/3-x,1/3+z
1/3-x+y,2/3-x,2/3+z
-x,-y,-z
2/3-x,1/3-y,1/3-z
1/3-x,2/3-y,2/3-z
-y,x-y,z
2/3-y,1/3+x-y,1/3+z
1/3-y,2/3+x-y,2/3+z
x-y,x,-z
2/3+x-y,1/3+x,1/3-z
1/3+x-y,2/3+x,2/3-z

loop_
_atom_site_label
_atom_site_fract_x
_atom_site_fract_y
_atom_site_fract_z
_atom_site_occupancy
_atom_site_U_iso_or_equiv
_atom_site_type_symbol
_atom_site_attached_hydrogens
Zn 0.00000 0.00000 0.00000 0.60000 0.01798 Zn 0
Al 0.00000 0.00000 0.00000 0.40000 0.01798 Al 0
O1 0.00000 0.00000 0.37720 1.00000 0.02128 O 0
H 0.00000 0.00000 0.42700 1.00000 0.02128 H 0
C 0.33333 0.66667 0.50200 0.10000 0.03166 C 0
O2 0.11400 -0.11400 0.49900 0.10000 0.03166 O 0
Wat 0.11400 -0.11400 0.49900 0.07600 0.03166 O 2

loop_
_cod_changelog_entry_id
_cod_changelog_entry_author
_cod_changelog_entry_date
_cod_changelog_entry_text
1
;cod-tools version 3.8.0
Id: cif_guess_AMCSD_atom_types 9574 2023-05-10 09:00:05Z saulius
;
2023-05-10T18:55:44+03:00
;Derived atom types and hydrogen counts
from atom names that follow the AMCSD naming convention
(Wat == water, O-H == hydroxyl).
;

loop_
_cod_related_entry_id
_cod_related_entry_database
_cod_related_entry_code
1 AMCSD 0018810
